data_7219042
loop_
_publ_author_name
'Seayad, Abdul M.'
'Shan, Siah Pei'
'Xiaoke, Xie'
'Gnanaprakasam, Boopathy'
'Dang, Tuan T.'
'Ramalingam, Balamurugan'
'Huynh, Han Vinh'

_publ_section_title
;
 Benzimidazolin-2-ylidene N-heterocyclic Carbene complexes of Ruthenium as
 a Simple Catalyst for the N-alkylation of Amines using Alcohols and Diols
;
_journal_name_full 'RSC Adv.'
_journal_paper_doi 10.1039/C4RA15398G
_journal_year 2014
_chemical_formula_sum 'C27 H32 Cl2 N2 Ru'
_chemical_formula_weight 556.52
_chemical_name_systematic
; 
 ? 
;
_space_group_IT_number 14
_symmetry_cell_setting monoclinic
_symmetry_space_group_name_Hall '-P 2yn'
_symmetry_space_group_name_H-M 'P 1 21/n 1'
_atom_sites_solution_hydrogens geom
_atom_sites_solution_primary direct
_atom_sites_solution_secondary difmap
_audit_creation_method SHELXL-97
_audit_update_record
;
2014-10-08 deposited with the CCDC.
2014-12-09 downloaded from the CCDC.
;
_cell_angle_alpha 90.00
_cell_angle_beta 102.776(6)
_cell_angle_gamma 90.00
_cell_formula_units_Z 4
_cell_length_a 12.388(4)
_cell_length_b 12.257(4)
_cell_length_c 16.757(6)
_cell_measurement_reflns_used 5541
_cell_measurement_temperature 100(2)
_cell_measurement_theta_max 28.25
_cell_measurement_theta_min 2.31
_cell_volume 2481.4(14)
_computing_cell_refinement 'Bruker SAINT'
_computing_data_collection 'Bruker APEX2'
_computing_data_reduction 'Bruker SAINT'
_computing_molecular_graphics 'Bruker SHELXTL'
_computing_publication_material 'Bruker SHELXTL'
_computing_structure_refinement 'SHELXL-97 (Sheldrick, 2008)'
_computing_structure_solution 'SHELXS-97 (Sheldrick, 2008)'
_diffrn_ambient_temperature 100(2)
_diffrn_measured_fraction_theta_full 0.999
_diffrn_measured_fraction_theta_max 0.999
_diffrn_measurement_device_type 'Bruker APEX-II CCD'
_diffrn_measurement_method '\f and \w scans'
_diffrn_radiation_monochromator graphite
_diffrn_radiation_source 'fine-focus sealed tube'
_diffrn_radiation_type MoK\a
_diffrn_radiation_wavelength 0.71073
_diffrn_reflns_av_R_equivalents 0.0358
_diffrn_reflns_av_sigmaI/netI 0.0411
_diffrn_reflns_limit_h_max 16
_diffrn_reflns_limit_h_min -15
_diffrn_reflns_limit_k_max 15
_diffrn_reflns_limit_k_min -15
_diffrn_reflns_limit_l_max 21
_diffrn_reflns_limit_l_min -17
_diffrn_reflns_number 17260
_diffrn_reflns_theta_full 27.49
_diffrn_reflns_theta_max 27.49
_diffrn_reflns_theta_min 1.86
_exptl_absorpt_coefficient_mu 0.865
_exptl_absorpt_correction_T_max 0.4311
_exptl_absorpt_correction_T_min 0.3734
_exptl_absorpt_correction_type multi-scan
_exptl_absorpt_process_details 'Sadabs, (Sheldrick 2008)'
_exptl_crystal_colour orange
_exptl_crystal_density_diffrn 1.490
_exptl_crystal_density_meas ?
_exptl_crystal_density_method 'not measured'
_exptl_crystal_description Thin_Plate
_exptl_crystal_F_000 1144
_exptl_crystal_size_max 0.55
_exptl_crystal_size_mid 0.26
_exptl_crystal_size_min 0.08
_refine_diff_density_max 0.708
_refine_diff_density_min -0.404
_refine_diff_density_rms 0.096
_refine_ls_extinction_method none
_refine_ls_goodness_of_fit_ref 1.082
_refine_ls_hydrogen_treatment mixed
_refine_ls_matrix_type full
_refine_ls_number_parameters 294
_refine_ls_number_reflns 5682
_refine_ls_number_restraints 0
_refine_ls_restrained_S_all 1.082
_refine_ls_R_factor_all 0.0383
_refine_ls_R_factor_gt 0.0311
_refine_ls_shift/su_max 0.001
_refine_ls_shift/su_mean 0.000
_refine_ls_structure_factor_coef Fsqd
_refine_ls_weighting_details 'calc w=1/[\s^2^(Fo^2^)+(0.0386P)^2^+1.3114P] where P=(Fo^2^+2Fc^2^)/3'
_refine_ls_weighting_scheme calc
_refine_ls_wR_factor_gt 0.0796
_refine_ls_wR_factor_ref 0.0833
_reflns_number_gt 4868
_reflns_number_total 5682
_reflns_threshold_expression >2sigma(I)
_cod_data_source_file c4ra15398g2.cif
_cod_data_source_block d047
_cod_depositor_comments
;
The following automatic conversions were performed:

'_symmetry_cell_setting' value 'Monoclinic' changed to 'monoclinic'
according to
/usr/data/users/saulius/crontab/automatic-downloads/rss-feeds/RSC/lib/dictionaries/cif_core.dic
dictionary named 'cif_core.dic' version 2.4.2 from
2011-04-26.

'_exptl_absorpt_correction_type' value 'Multi-scan'
changed to 'multi-scan' according to
/usr/data/users/saulius/crontab/automatic-downloads/rss-feeds/RSC/lib/dictionaries/cif_core.dic
dictionary named 'cif_core.dic' version 2.4.2 from 2011-04-26.

Automatic conversion script
Id: cif_fix_values 2935 2014-11-11 08:27:57Z andrius 

The following automatic conversions were performed:

'_exptl_crystal_density_meas' value 'Not Measured' was changed to '?'
- the value is perceived as not measured.

Automatic conversion script
Id: cif_fix_values 3008 2015-01-20 13:52:24Z robertas 
;
_cod_original_cell_volume 2481.3(14)
_cod_original_sg_symbol_H-M P2(1)/n
_cod_database_code 7219042

loop_
_symmetry_equiv_pos_as_xyz
'x, y, z'
'-x+1/2, y+1/2, -z+1/2'
'-x, -y, -z'
'x-1/2, -y-1/2, z-1/2'

loop_
_atom_site_label
_atom_site_type_symbol
_atom_site_fract_x
_atom_site_fract_y
_atom_site_fract_z
_atom_site_U_iso_or_equiv
_atom_site_adp_type
_atom_site_occupancy
_atom_site_symmetry_multiplicity
_atom_site_calc_flag
_atom_site_refinement_flags
Ru1 Ru 0.683707(15) 0.400518(14) 0.809354(11) 0.01302(7) Uani 1 1 d .
Cl1 Cl 0.66980(5) 0.35742(5) 0.66714(3) 0.01784(13) Uani 1 1 d .
Cl2 Cl 0.59575(5) 0.22312(4) 0.81259(3) 0.01576(12) Uani 1 1 d .
N1 N 0.92538(16) 0.35366(15) 0.79882(12) 0.0146(4) Uani 1 1 d .
N2 N 0.88387(16) 0.26354(15) 0.90042(12) 0.0147(4) Uani 1 1 d .
C1 C 0.83989(19) 0.33126(18) 0.83646(14) 0.0148(5) Uani 1 1 d .
C2 C 1.02265(19) 0.30228(19) 0.83927(14) 0.0155(5) Uani 1 1 d .
C3 C 1.1297(2) 0.3041(2) 0.82549(16) 0.0226(5) Uani 1 1 d .
H3 H 1.1471 0.3436 0.7812 0.027 Uiso 1 1 calc R
C4 C 1.2092(2) 0.2453(2) 0.87974(17) 0.0248(6) Uani 1 1 d .
H4 H 1.2832 0.2445 0.8725 0.030 Uiso 1 1 calc R
C5 C 1.1834(2) 0.1873(2) 0.94462(16) 0.0217(5) Uani 1 1 d .
H5 H 1.2403 0.1485 0.9808 0.026 Uiso 1 1 calc R
C6 C 1.0768(2) 0.18471(19) 0.95770(15) 0.0188(5) Uani 1 1 d .
H6 H 1.0592 0.1442 1.0014 0.023 Uiso 1 1 calc R
C7 C 0.99665(19) 0.24431(18) 0.90375(14) 0.0147(5) Uani 1 1 d .
C8 C 0.9260(2) 0.43737(19) 0.73562(14) 0.0175(5) Uani 1 1 d .
H8A H 0.9727 0.4992 0.7607 0.021 Uiso 1 1 calc R
H8B H 0.8497 0.4652 0.7159 0.021 Uiso 1 1 calc R
C9 C 0.9681(2) 0.39622(19) 0.66358(15) 0.0169(5) Uani 1 1 d .
C10 C 0.9317(2) 0.2991(2) 0.62455(16) 0.0225(5) Uani 1 1 d .
H10 H 0.8798 0.2555 0.6443 0.027 Uiso 1 1 calc R
C11 C 0.9702(2) 0.2648(2) 0.55682(16) 0.0245(6) Uani 1 1 d .
H11 H 0.9454 0.1974 0.5311 0.029 Uiso 1 1 calc R
C12 C 1.0441(2) 0.3281(2) 0.52678(17) 0.0300(6) Uani 1 1 d .
H12 H 1.0702 0.3047 0.4804 0.036 Uiso 1 1 calc R
C13 C 1.0798(2) 0.4257(2) 0.56458(19) 0.0322(7) Uani 1 1 d .
H13 H 1.1306 0.4696 0.5439 0.039 Uiso 1 1 calc R
C14 C 1.0421(2) 0.4605(2) 0.63263(16) 0.0239(6) Uani 1 1 d .
H14 H 1.0669 0.5280 0.6580 0.029 Uiso 1 1 calc R
C15 C 0.8250(2) 0.22311(19) 0.96195(14) 0.0163(5) Uani 1 1 d .
H15 H 0.7470 0.2498 0.9456 0.020 Uiso 1 1 calc R
C16 C 0.8207(2) 0.09917(19) 0.96148(17) 0.0227(5) Uani 1 1 d .
H16A H 0.7786 0.0738 0.9082 0.034 Uiso 1 1 calc R
H16B H 0.7847 0.0739 1.0046 0.034 Uiso 1 1 calc R
H16C H 0.8962 0.0700 0.9713 0.034 Uiso 1 1 calc R
C17 C 0.8746(2) 0.2705(2) 1.04655(15) 0.0214(5) Uani 1 1 d .
H17A H 0.9456 0.2350 1.0693 0.032 Uiso 1 1 calc R
H17B H 0.8237 0.2579 1.0828 0.032 Uiso 1 1 calc R
H17C H 0.8862 0.3491 1.0417 0.032 Uiso 1 1 calc R
C18 C 0.7588(2) 0.54887(19) 0.87306(15) 0.0189(5) Uani 1 1 d .
C19 C 0.7050(2) 0.48849(19) 0.92608(15) 0.0192(5) Uani 1 1 d .
H19 H 0.7506 0.4549 0.9769 0.023 Uiso 1 1 calc R
C20 C 0.5935(2) 0.4574(2) 0.89931(15) 0.0199(5) Uani 1 1 d .
H20 H 0.5621 0.4022 0.9319 0.024 Uiso 1 1 calc R
C21 C 0.5285(2) 0.49053(19) 0.82132(15) 0.0181(5) Uani 1 1 d .
C22 C 0.5822(2) 0.54827(19) 0.76982(15) 0.0179(5) Uani 1 1 d .
H22 H 0.5447 0.5554 0.7108 0.021 Uiso 1 1 calc R
C23 C 0.6974(2) 0.57664(19) 0.79414(16) 0.0179(5) Uani 1 1 d .
H23 H 0.7367 0.6056 0.7525 0.022 Uiso 1 1 calc R
C24 C 0.8777(2) 0.5809(2) 0.90143(17) 0.0239(6) Uani 1 1 d .
H24A H 0.9061 0.6070 0.8547 0.036 Uiso 1 1 calc R
H24B H 0.9210 0.5176 0.9259 0.036 Uiso 1 1 calc R
H24C H 0.8840 0.6392 0.9423 0.036 Uiso 1 1 calc R
C25 C 0.4077(2) 0.4568(2) 0.79760(17) 0.0233(5) Uani 1 1 d .
H25 H 0.3999 0.3856 0.8250 0.028 Uiso 1 1 calc R
C26 C 0.3669(2) 0.4406(3) 0.70589(19) 0.0366(7) Uani 1 1 d .
H26A H 0.3627 0.5114 0.6782 0.055 Uiso 1 1 calc R
H26B H 0.2933 0.4070 0.6948 0.055 Uiso 1 1 calc R
H26C H 0.4184 0.3930 0.6855 0.055 Uiso 1 1 calc R
C27 C 0.3379(2) 0.5416(3) 0.8306(2) 0.0392(8) Uani 1 1 d .
H27A H 0.3648 0.5486 0.8899 0.059 Uiso 1 1 calc R
H27B H 0.2603 0.5183 0.8185 0.059 Uiso 1 1 calc R
H27C H 0.3440 0.6122 0.8045 0.059 Uiso 1 1 calc R

loop_
_atom_site_aniso_label
_atom_site_aniso_U_11
_atom_site_aniso_U_22
_atom_site_aniso_U_33
_atom_site_aniso_U_23
_atom_site_aniso_U_13
_atom_site_aniso_U_12
Ru1 0.01806(11) 0.01064(10) 0.01034(10) -0.00009(7) 0.00308(7) -0.00075(7)
Cl1 0.0251(3) 0.0182(3) 0.0098(3) -0.0010(2) 0.0030(2) -0.0010(2)
Cl2 0.0226(3) 0.0105(2) 0.0146(3) -0.0004(2) 0.0051(2) -0.0036(2)
N1 0.0186(10) 0.0133(9) 0.0127(9) 0.0008(8) 0.0051(8) -0.0014(8)
N2 0.0212(10) 0.0116(9) 0.0106(9) 0.0001(7) 0.0024(8) 0.0001(8)
C1 0.0238(12) 0.0076(10) 0.0125(11) -0.0025(8) 0.0026(9) -0.0034(9)
C2 0.0190(12) 0.0126(11) 0.0148(11) -0.0028(9) 0.0031(9) -0.0006(9)
C3 0.0257(13) 0.0200(12) 0.0228(13) 0.0026(10) 0.0067(11) -0.0025(10)
C4 0.0183(13) 0.0267(14) 0.0301(15) -0.0002(11) 0.0068(11) 0.0005(10)
C5 0.0210(12) 0.0230(13) 0.0188(12) 0.0000(10) -0.0005(10) 0.0035(10)
C6 0.0283(13) 0.0139(11) 0.0132(11) 0.0007(9) 0.0028(10) -0.0001(10)
C7 0.0191(12) 0.0117(11) 0.0133(11) -0.0031(9) 0.0036(9) -0.0020(9)
C8 0.0236(12) 0.0146(11) 0.0148(12) 0.0041(9) 0.0058(10) -0.0006(9)
C9 0.0169(12) 0.0196(12) 0.0145(11) 0.0061(9) 0.0043(9) 0.0030(9)
C10 0.0257(13) 0.0223(13) 0.0217(13) 0.0034(10) 0.0104(11) 0.0010(10)
C11 0.0278(14) 0.0255(14) 0.0210(13) -0.0025(11) 0.0071(11) 0.0029(11)
C12 0.0313(15) 0.0389(17) 0.0230(14) 0.0056(12) 0.0127(12) 0.0135(13)
C13 0.0293(15) 0.0350(16) 0.0368(17) 0.0100(13) 0.0170(13) -0.0003(12)
C14 0.0237(13) 0.0238(14) 0.0257(14) 0.0024(11) 0.0087(11) -0.0023(11)
C15 0.0192(12) 0.0166(11) 0.0147(11) 0.0030(9) 0.0073(10) -0.0013(9)
C16 0.0267(13) 0.0170(12) 0.0258(14) 0.0040(10) 0.0087(11) -0.0017(10)
C17 0.0261(13) 0.0249(13) 0.0139(12) 0.0019(10) 0.0057(10) 0.0021(10)
C18 0.0233(13) 0.0126(11) 0.0204(12) -0.0054(9) 0.0043(10) 0.0003(9)
C19 0.0291(13) 0.0128(11) 0.0145(11) -0.0039(9) 0.0020(10) 0.0032(10)
C20 0.0295(13) 0.0154(12) 0.0164(12) -0.0017(9) 0.0084(11) -0.0001(10)
C21 0.0221(12) 0.0135(11) 0.0198(12) -0.0026(9) 0.0067(10) 0.0003(9)
C22 0.0243(12) 0.0119(11) 0.0162(12) -0.0018(9) 0.0017(10) 0.0034(9)
C23 0.0236(13) 0.0112(11) 0.0206(12) 0.0009(9) 0.0085(10) 0.0015(9)
C24 0.0232(13) 0.0189(13) 0.0275(14) -0.0090(11) 0.0012(11) -0.0016(10)
C25 0.0206(13) 0.0229(13) 0.0269(14) -0.0026(11) 0.0064(11) -0.0013(10)
C26 0.0217(14) 0.055(2) 0.0332(16) -0.0154(15) 0.0050(13) -0.0040(14)
C27 0.0255(15) 0.0414(18) 0.053(2) -0.0183(16) 0.0142(14) -0.0034(13)

loop_
_atom_type_symbol
_atom_type_description
_atom_type_scat_dispersion_real
_atom_type_scat_dispersion_imag
_atom_type_scat_source
C C 0.0033 0.0016 'International Tables Vol C Tables 4.2.6.8 and 6.1.1.4'
H H 0.0000 0.0000 'International Tables Vol C Tables 4.2.6.8 and 6.1.1.4'
N N 0.0061 0.0033 'International Tables Vol C Tables 4.2.6.8 and 6.1.1.4'
Cl Cl 0.1484 0.1585 'International Tables Vol C Tables 4.2.6.8 and 6.1.1.4'
Ru Ru -1.2594 0.8363 'International Tables Vol C Tables 4.2.6.8 and 6.1.1.4'

loop_
_geom_angle_atom_site_label_1
_geom_angle_atom_site_label_2
_geom_angle_atom_site_label_3
_geom_angle
C1 Ru1 C20 125.23(9)
C1 Ru1 C23 109.76(9)
C20 Ru1 C23 80.18(9)
C1 Ru1 C19 94.78(9)
C20 Ru1 C19 37.51(10)
C23 Ru1 C19 67.79(9)
C1 Ru1 C18 87.60(9)
C20 Ru1 C18 68.14(9)
C23 Ru1 C18 37.55(9)
C19 Ru1 C18 37.86(9)
C1 Ru1 C22 147.16(9)
C20 Ru1 C22 66.57(9)
C23 Ru1 C22 38.06(9)
C19 Ru1 C22 79.29(9)
C18 Ru1 C22 67.83(9)
C1 Ru1 C21 162.13(9)
C20 Ru1 C21 37.59(9)
C23 Ru1 C21 67.55(9)
C19 Ru1 C21 67.62(9)
C18 Ru1 C21 80.27(9)
C22 Ru1 C21 36.20(9)
C1 Ru1 Cl1 89.20(6)
C20 Ru1 Cl1 144.94(7)
C23 Ru1 Cl1 95.26(7)
C19 Ru1 Cl1 162.95(7)
C18 Ru1 Cl1 126.10(7)
C22 Ru1 Cl1 88.38(7)
C21 Ru1 Cl1 108.55(6)
C1 Ru1 Cl2 91.72(7)
C20 Ru1 Cl2 88.28(7)
C23 Ru1 Cl2 158.50(7)
C19 Ru1 Cl2 112.59(7)
C18 Ru1 Cl2 150.06(7)
C22 Ru1 Cl2 120.51(7)
C21 Ru1 Cl2 92.30(7)
Cl1 Ru1 Cl2 83.80(2)
C1 N1 C2 110.93(19)
C1 N1 C8 126.5(2)
C2 N1 C8 121.44(19)
C1 N2 C7 110.6(2)
C1 N2 C15 125.3(2)
C7 N2 C15 123.84(19)
N2 C1 N1 105.5(2)
N2 C1 Ru1 127.67(17)
N1 C1 Ru1 126.52(17)
C7 C2 N1 106.5(2)
C7 C2 C3 121.9(2)
N1 C2 C3 131.5(2)
C4 C3 C2 116.6(2)
C4 C3 H3 121.7
C2 C3 H3 121.7
C3 C4 C5 121.6(2)
C3 C4 H4 119.2
C5 C4 H4 119.2
C6 C5 C4 121.8(2)
C6 C5 H5 119.1
C4 C5 H5 119.1
C5 C6 C7 116.9(2)
C5 C6 H6 121.5
C7 C6 H6 121.5
C2 C7 C6 121.2(2)
C2 C7 N2 106.4(2)
C6 C7 N2 132.3(2)
N1 C8 C9 113.6(2)
N1 C8 H8A 108.8
C9 C8 H8A 108.8
N1 C8 H8B 108.8
C9 C8 H8B 108.8
H8A C8 H8B 107.7
C10 C9 C14 118.9(2)
C10 C9 C8 122.1(2)
C14 C9 C8 118.9(2)
C9 C10 C11 120.7(2)
C9 C10 H10 119.6
C11 C10 H10 119.6
C12 C11 C10 120.2(3)
C12 C11 H11 119.9
C10 C11 H11 119.9
C11 C12 C13 119.5(3)
C11 C12 H12 120.3
C13 C12 H12 120.3
C12 C13 C14 120.7(3)
C12 C13 H13 119.6
C14 C13 H13 119.6
C13 C14 C9 120.0(3)
C13 C14 H14 120.0
C9 C14 H14 120.0
N2 C15 C16 110.8(2)
N2 C15 C17 111.17(19)
C16 C15 C17 113.0(2)
N2 C15 H15 107.2
C16 C15 H15 107.2
C17 C15 H15 107.2
C15 C16 H16A 109.5
C15 C16 H16B 109.5
H16A C16 H16B 109.5
C15 C16 H16C 109.5
H16A C16 H16C 109.5
H16B C16 H16C 109.5
C15 C17 H17A 109.5
C15 C17 H17B 109.5
H17A C17 H17B 109.5
C15 C17 H17C 109.5
H17A C17 H17C 109.5
H17B C17 H17C 109.5
C23 C18 C19 118.6(2)
C23 C18 C24 121.5(2)
C19 C18 C24 120.0(2)
C23 C18 Ru1 70.36(13)
C19 C18 Ru1 70.71(13)
C24 C18 Ru1 130.52(17)
C20 C19 C18 120.1(2)
C20 C19 Ru1 70.57(13)
C18 C19 Ru1 71.43(14)
C20 C19 H19 119.3
C18 C19 H19 119.3
Ru1 C19 H19 119.3
C19 C20 C21 121.9(2)
C19 C20 Ru1 71.93(14)
C21 C20 Ru1 74.37(14)
C19 C20 H20 118.8
C21 C20 H20 118.8
Ru1 C20 H20 118.8
C22 C21 C20 117.3(2)
C22 C21 C25 123.7(2)
C20 C21 C25 118.9(2)
C22 C21 Ru1 70.21(14)
C20 C21 Ru1 68.05(14)
C25 C21 Ru1 130.64(17)
C21 C22 C23 121.8(2)
C21 C22 Ru1 73.59(14)
C23 C22 Ru1 69.62(13)
C21 C22 H22 118.4
C23 C22 H22 118.4
Ru1 C22 H22 118.4
C18 C23 C22 120.1(2)
C18 C23 Ru1 72.09(14)
C22 C23 Ru1 72.31(13)
C18 C23 H23 119.6
C22 C23 H23 119.6
Ru1 C23 H23 119.6
C18 C24 H24A 109.5
C18 C24 H24B 109.5
H24A C24 H24B 109.5
C18 C24 H24C 109.5
H24A C24 H24C 109.5
H24B C24 H24C 109.5
C21 C25 C26 112.8(2)
C21 C25 C27 108.8(2)
C26 C25 C27 111.4(2)
C21 C25 H25 107.9
C26 C25 H25 107.9
C27 C25 H25 107.9
C25 C26 H26A 109.5
C25 C26 H26B 109.5
H26A C26 H26B 109.5
C25 C26 H26C 109.5
H26A C26 H26C 109.5
H26B C26 H26C 109.5
C25 C27 H27A 109.5
C25 C27 H27B 109.5
H27A C27 H27B 109.5
C25 C27 H27C 109.5
H27A C27 H27C 109.5
H27B C27 H27C 109.5

loop_
_geom_bond_atom_site_label_1
_geom_bond_atom_site_label_2
_geom_bond_distance
Ru1 C1 2.069(2)
Ru1 C20 2.180(2)
Ru1 C23 2.185(2)
Ru1 C19 2.198(2)
Ru1 C18 2.207(2)
Ru1 C22 2.220(2)
Ru1 C21 2.264(2)
Ru1 Cl1 2.4096(10)
Ru1 Cl2 2.4380(9)
N1 C1 1.375(3)
N1 C2 1.395(3)
N1 C8 1.476(3)
N2 C1 1.370(3)
N2 C7 1.406(3)
N2 C15 1.474(3)
C2 C7 1.389(3)
C2 C3 1.396(3)
C3 C4 1.386(4)
C3 H3 0.9500
C4 C5 1.394(4)
C4 H4 0.9500
C5 C6 1.386(4)
C5 H5 0.9500
C6 C7 1.393(3)
C6 H6 0.9500
C8 C9 1.505(3)
C8 H8A 0.9900
C8 H8B 0.9900
C9 C10 1.385(4)
C9 C14 1.393(3)
C10 C11 1.390(4)
C10 H10 0.9500
C11 C12 1.378(4)
C11 H11 0.9500
C12 C13 1.380(4)
C12 H12 0.9500
C13 C14 1.391(4)
C13 H13 0.9500
C14 H14 0.9500
C15 C16 1.520(3)
C15 C17 1.530(3)
C15 H15 1.0000
C16 H16A 0.9800
C16 H16B 0.9800
C16 H16C 0.9800
C17 H17A 0.9800
C17 H17B 0.9800
C17 H17C 0.9800
C18 C23 1.414(3)
C18 C19 1.429(4)
C18 C24 1.497(3)
C19 C20 1.407(4)
C19 H19 1.0000
C20 C21 1.434(3)
C20 H20 1.0000
C21 C22 1.394(3)
C21 C25 1.519(3)
C22 C23 1.437(3)
C22 H22 1.0000
C23 H23 1.0000
C24 H24A 0.9800
C24 H24B 0.9800
C24 H24C 0.9800
C25 C26 1.521(4)
C25 C27 1.531(4)
C25 H25 1.0000
C26 H26A 0.9800
C26 H26B 0.9800
C26 H26C 0.9800
C27 H27A 0.9800
C27 H27B 0.9800
C27 H27C 0.9800
